data_4349553
loop_
_publ_author_name
'Dhara, Ashish Kumar'
'Singh, Udai P.'
'Ghosh, Kaushik'

_publ_section_title
;
 Radical pathways and O2 participation in benzyl alcohol oxidation, and
 catechol and o-aminophenol oxidase activity studies with novel zinc
 complexes: an experimental and theoretical investigation
;
_journal_issue 12
_journal_name_full 'Inorganic Chemistry Frontiers'
_journal_page_first 1543
_journal_paper_doi 10.1039/C6QI00356G
_journal_volume 3
_journal_year 2016
_chemical_formula_moiety 'C38 H32 Cl2 N6 O4 Zn2'
_chemical_formula_sum 'C38 H32 Cl2 N6 O4 Zn2'
_chemical_formula_weight 838.38
_space_group_IT_number 2
_space_group_name_Hall '-P 1'
_space_group_name_H-M_alt 'P -1'
_symmetry_cell_setting triclinic
_symmetry_space_group_name_Hall '-P 1'
_symmetry_space_group_name_H-M 'P -1'
_atom_sites_solution_hydrogens geom
_atom_sites_solution_primary direct
_atom_sites_solution_secondary difmap
_audit_creation_method SHELXL-97
_audit_update_record
;
2015-08-18 deposited with the CCDC.
2016-09-20 downloaded from the CCDC.
;
_cell_angle_alpha 84.49(3)
_cell_angle_beta 89.19(3)
_cell_angle_gamma 63.54(3)
_cell_formula_units_Z 2
_cell_length_a 11.506(7)
_cell_length_b 11.966(7)
_cell_length_c 15.127(9)
_cell_measurement_reflns_used 112
_cell_measurement_temperature 293(2)
_cell_measurement_theta_max 24.94
_cell_measurement_theta_min 1.91
_cell_volume 1855(2)
_computing_cell_refinement 'Bruker Kappa Apex'
_computing_data_collection 'Bruker Kappa Apex'
_computing_data_reduction 'Bruker SAINT'
_computing_molecular_graphics 'Bruker SHELXTL'
_computing_publication_material 'Bruker SHELXTL'
_computing_structure_refinement 'SHELXL-97 (Sheldrick, 1997)'
_computing_structure_solution 'Bruker SAINT'
_diffrn_ambient_temperature 293(2)
_diffrn_measured_fraction_theta_full 1.948
_diffrn_measured_fraction_theta_max 1.948
_diffrn_measurement_device_type 'CCD area detector'
_diffrn_measurement_method 'phi omega scans'
_diffrn_radiation_monochromator graphite
_diffrn_radiation_source 'fine-focus sealed tube'
_diffrn_radiation_type MoK\a
_diffrn_radiation_wavelength 0.71073
_diffrn_reflns_av_R_equivalents 0.0482
_diffrn_reflns_av_sigmaI/netI 0.0644
_diffrn_reflns_limit_h_max 13
_diffrn_reflns_limit_h_min -13
_diffrn_reflns_limit_k_max 14
_diffrn_reflns_limit_k_min -14
_diffrn_reflns_limit_l_max 17
_diffrn_reflns_limit_l_min -17
_diffrn_reflns_number 12068
_diffrn_reflns_theta_full 24.94
_diffrn_reflns_theta_max 24.94
_diffrn_reflns_theta_min 1.91
_exptl_absorpt_coefficient_mu 1.486
_exptl_absorpt_correction_T_max 0.777
_exptl_absorpt_correction_T_min 0.728
_exptl_absorpt_correction_type multi-scan
_exptl_absorpt_process_details '(SADABS; Bruker, 2000)'
_exptl_crystal_colour yellow
_exptl_crystal_density_diffrn 1.501
_exptl_crystal_density_method 'not measured'
_exptl_crystal_description block
_exptl_crystal_F_000 856
_exptl_crystal_size_max 0.22
_exptl_crystal_size_mid 0.19
_exptl_crystal_size_min 0.17
_refine_diff_density_max 0.529
_refine_diff_density_min -0.401
_refine_diff_density_rms 0.093
_refine_ls_extinction_coef 0.0029(9)
_refine_ls_extinction_expression Fc^*^=kFc[1+0.001xFc^2^\l^3^/sin(2\q)]^-1/4^
_refine_ls_extinction_method SHELXL
_refine_ls_goodness_of_fit_ref 0.882
_refine_ls_hydrogen_treatment mixed
_refine_ls_matrix_type full
_refine_ls_number_parameters 472
_refine_ls_number_reflns 4503
_refine_ls_number_restraints 0
_refine_ls_restrained_S_all 0.882
_refine_ls_R_factor_all 0.0754
_refine_ls_R_factor_gt 0.0439
_refine_ls_shift/su_max 0.019
_refine_ls_shift/su_mean 0.000
_refine_ls_structure_factor_coef Fsqd
_refine_ls_weighting_details 'calc w=1/[\s^2^(Fo^2^)+(0.1000P)^2^+0.0000P] where P=(Fo^2^+2Fc^2^)/3'
_refine_ls_weighting_scheme calc
_refine_ls_wR_factor_gt 0.1111
_refine_ls_wR_factor_ref 0.1408
_reflns_number_gt 2941
_reflns_number_total 6487
_reflns_threshold_expression >2sigma(I)
_cod_data_source_file c6qi00356g2.cif
_cod_data_source_block ups2038kgad_171_0m
_cod_depositor_comments
;
The following automatic conversions were performed:

data item '_symmetry_cell_setting' value 'Triclinic' was changed to
'triclinic' in accordance with the
/home/saulius/struct/COD-crude-data/automatic-downloads/DataCite-retrospective/RSC/depositions/lib/dictionaries/cif_core.dic
dictionary named 'cif_core.dic' version 2.4.2 last updated on
2011-04-26.

Automatic conversion script
Id: cif_fix_values 6909 2019-04-08 15:41:33Z antanas 
;
_cod_original_cell_volume 1854.9(19)
_cod_database_code 4349553

loop_
_symmetry_equiv_pos_as_xyz
'x, y, z'
'-x, -y, -z'

loop_
_atom_site_label
_atom_site_type_symbol
_atom_site_fract_x
_atom_site_fract_y
_atom_site_fract_z
_atom_site_U_iso_or_equiv
_atom_site_adp_type
_atom_site_occupancy
_atom_site_symmetry_multiplicity
_atom_site_calc_flag
_atom_site_refinement_flags
Zn1 Zn 0.14779(7) 0.28310(7) 0.19997(4) 0.0460(3) Uani 1 1 d .
Zn2 Zn -0.01167(7) 0.26888(7) 0.36972(4) 0.0459(3) Uani 1 1 d .
Cl2 Cl 0.14350(18) 0.18430(17) 0.08268(10) 0.0665(6) Uani 1 1 d .
Cl1 Cl -0.1443(2) 0.18009(19) 0.35795(13) 0.0828(7) Uani 1 1 d .
C1 C 0.3138(7) -0.0270(7) 0.2724(4) 0.0620(19) Uani 1 1 d .
H1 H 0.3102 0.0085 0.2145 0.074 Uiso 1 1 calc R
C2 C 0.3908(7) -0.1535(8) 0.2919(5) 0.073(2) Uani 1 1 d .
H2 H 0.4377 -0.2018 0.2474 0.087 Uiso 1 1 calc R
C3 C 0.3987(7) -0.2091(7) 0.3772(6) 0.073(2) Uani 1 1 d .
C4 C 0.3312(7) -0.1378(7) 0.4433(5) 0.067(2) Uani 1 1 d .
H4 H 0.3376 -0.1750 0.5011 0.080 Uiso 1 1 calc R
C5 C 0.2524(6) -0.0088(6) 0.4238(4) 0.0547(17) Uani 1 1 d .
C6 C 0.1886(7) 0.0619(7) 0.4990(4) 0.0550(18) Uani 1 1 d .
H6 H 0.2123 0.0215 0.5562 0.066 Uiso 1 1 calc R
C7 C 0.1043(8) 0.1802(7) 0.6525(4) 0.069(2) Uani 1 1 d .
C8 C 0.2152(11) 0.1832(8) 0.6825(6) 0.100(3) Uani 1 1 d .
H8 H 0.2564 0.2200 0.6453 0.120 Uiso 1 1 calc R
C9 C 0.2663(13) 0.1320(9) 0.7678(7) 0.130(4) Uani 1 1 d .
H9 H 0.3417 0.1326 0.7885 0.156 Uiso 1 1 calc R
C10 C 0.2001(15) 0.0801(11) 0.8202(7) 0.130(5) Uani 1 1 d .
H10 H 0.2316 0.0479 0.8781 0.155 Uiso 1 1 calc R
C11 C 0.0944(12) 0.0732(11) 0.7935(7) 0.126(5) Uani 1 1 d .
H11 H 0.0539 0.0367 0.8316 0.152 Uiso 1 1 calc R
C12 C 0.0436(9) 0.1233(8) 0.7045(6) 0.101(3) Uani 1 1 d .
H12 H -0.0284 0.1173 0.6829 0.121 Uiso 1 1 calc R
C13 C -0.0446(6) 0.3592(6) 0.5492(4) 0.0484(16) Uani 1 1 d .
C14 C -0.0918(7) 0.4359(7) 0.6175(4) 0.0595(19) Uani 1 1 d .
H14 H -0.0571 0.4071 0.6751 0.071 Uiso 1 1 calc R
C15 C -0.1891(7) 0.5533(7) 0.5993(5) 0.069(2) Uani 1 1 d .
H15 H -0.2212 0.6055 0.6446 0.083 Uiso 1 1 calc R
C16 C -0.2416(7) 0.5968(6) 0.5130(4) 0.0605(19) Uani 1 1 d .
H16 H -0.3091 0.6767 0.4995 0.073 Uiso 1 1 calc R
C17 C -0.1883(7) 0.5153(7) 0.4490(4) 0.0568(18) Uani 1 1 d .
H17 H -0.2220 0.5426 0.3912 0.068 Uiso 1 1 calc R
C18 C -0.2553(6) 0.4803(6) 0.2294(4) 0.0463(16) Uani 1 1 d .
H18 H -0.2637 0.4246 0.2733 0.056 Uiso 1 1 calc R
C19 C -0.3651(6) 0.5701(6) 0.1838(4) 0.0528(17) Uani 1 1 d .
H19 H -0.4459 0.5745 0.1978 0.063 Uiso 1 1 calc R
C20 C -0.3564(6) 0.6546(6) 0.1170(4) 0.0499(17) Uani 1 1 d .
C21 C -0.2361(6) 0.6466(6) 0.0976(4) 0.0467(16) Uani 1 1 d .
H21 H -0.2298 0.7026 0.0530 0.056 Uiso 1 1 calc R
C22 C -0.1214(6) 0.5557(5) 0.1435(4) 0.0416(15) Uani 1 1 d .
C23 C 0.0007(6) 0.5585(6) 0.1197(4) 0.0479(17) Uani 1 1 d .
H23 H -0.0024 0.6287 0.0856 0.057 Uiso 1 1 calc R
C24 C 0.2162(6) 0.6010(6) 0.0884(4) 0.0475(16) Uani 1 1 d .
C25 C 0.1987(7) 0.6400(7) 0.0000(4) 0.0618(19) Uani 1 1 d .
H25 H 0.1972 0.5865 -0.0403 0.074 Uiso 1 1 calc R
C26 C 0.1831(8) 0.7586(9) -0.0302(6) 0.084(2) Uani 1 1 d .
H26 H 0.1693 0.7856 -0.0906 0.101 Uiso 1 1 calc R
C27 C 0.1879(8) 0.8359(8) 0.0286(8) 0.092(3) Uani 1 1 d .
H27 H 0.1777 0.9158 0.0086 0.110 Uiso 1 1 calc R
C28 C 0.2079(8) 0.7953(9) 0.1176(7) 0.092(3) Uani 1 1 d .
H28 H 0.2133 0.8472 0.1577 0.110 Uiso 1 1 calc R
C29 C 0.2199(7) 0.6793(8) 0.1478(5) 0.070(2) Uani 1 1 d .
H29 H 0.2304 0.6534 0.2084 0.085 Uiso 1 1 calc R
C30 C 0.3368(6) 0.3866(7) 0.1621(4) 0.0531(17) Uani 1 1 d .
C31 C 0.4561(7) 0.3906(7) 0.1540(5) 0.064(2) Uani 1 1 d .
H31 H 0.4631 0.4550 0.1184 0.077 Uiso 1 1 calc R
C32 C 0.5621(7) 0.2979(8) 0.1996(6) 0.077(2) Uani 1 1 d .
H32 H 0.6418 0.2999 0.1949 0.093 Uiso 1 1 calc R
C33 C 0.5537(7) 0.2004(7) 0.2528(5) 0.076(2) Uani 1 1 d .
H33 H 0.6245 0.1393 0.2863 0.091 Uiso 1 1 calc R
C34 C 0.4351(7) 0.1998(7) 0.2530(5) 0.0636(19) Uani 1 1 d .
H34 H 0.4279 0.1330 0.2851 0.076 Uiso 1 1 calc R
C35 C 0.2407(6) 0.0500(6) 0.3363(4) 0.0498(16) Uani 1 1 d .
C36 C -0.1306(6) 0.4702(6) 0.2113(4) 0.0415(15) Uani 1 1 d .
C37 C -0.4757(7) 0.8379(7) 0.0176(5) 0.080(2) Uani 1 1 d .
H37A H -0.4444 0.8863 0.0482 0.121 Uiso 1 1 calc R
H37B H -0.5632 0.8904 -0.0041 0.121 Uiso 1 1 calc R
H37C H -0.4214 0.8050 -0.0316 0.121 Uiso 1 1 calc R
C38 C 0.4218(11) -0.4123(10) 0.3973(9) 0.156(5) Uani 1 1 d .
H38A H 0.3530 -0.3872 0.4389 0.234 Uiso 1 1 calc R
H38B H 0.4840 -0.4975 0.4142 0.234 Uiso 1 1 calc R
H38C H 0.3865 -0.4060 0.3389 0.234 Uiso 1 1 calc R
O1 O -0.0241(4) 0.3837(4) 0.2578(2) 0.0458(10) Uani 1 1 d .
O2 O 0.1676(4) 0.1724(4) 0.3159(2) 0.0492(11) Uani 1 1 d .
O3 O 0.4797(6) -0.3381(6) 0.3973(4) 0.1011(18) Uani 1 1 d .
O4 O -0.4730(4) 0.7392(5) 0.0758(3) 0.0762(15) Uani 1 1 d .
N1 N 0.1115(5) 0.4689(5) 0.1436(3) 0.0447(13) Uani 1 1 d .
N2 N 0.2239(5) 0.4812(5) 0.1214(3) 0.0497(14) Uani 1 1 d .
N3 N 0.3280(5) 0.2901(5) 0.2096(3) 0.0508(14) Uani 1 1 d .
N4 N 0.1019(5) 0.1764(5) 0.4897(3) 0.0526(14) Uani 1 1 d .
N5 N 0.0509(6) 0.2375(5) 0.5652(3) 0.0601(15) Uani 1 1 d .
N6 N -0.0913(5) 0.3995(5) 0.4644(3) 0.0491(13) Uani 1 1 d .

loop_
_atom_site_aniso_label
_atom_site_aniso_U_11
_atom_site_aniso_U_22
_atom_site_aniso_U_33
_atom_site_aniso_U_23
_atom_site_aniso_U_13
_atom_site_aniso_U_12
Zn1 0.0513(5) 0.0560(6) 0.0372(5) -0.0077(3) 0.0059(3) -0.0292(4)
Zn2 0.0562(5) 0.0529(5) 0.0343(5) -0.0069(3) 0.0057(3) -0.0290(4)
Cl2 0.0978(14) 0.0765(13) 0.0403(10) -0.0106(8) 0.0003(9) -0.0515(12)
Cl1 0.0937(15) 0.0839(15) 0.0949(15) 0.0131(11) -0.0164(12) -0.0649(13)
C1 0.062(5) 0.067(6) 0.047(4) -0.008(4) 0.003(4) -0.021(4)
C2 0.073(5) 0.071(6) 0.064(5) -0.026(4) 0.007(4) -0.018(5)
C3 0.072(5) 0.044(5) 0.085(6) -0.011(4) 0.005(5) -0.009(4)
C4 0.078(5) 0.050(5) 0.057(5) 0.002(4) 0.005(4) -0.016(4)
C5 0.055(4) 0.056(5) 0.054(4) -0.007(4) 0.003(3) -0.024(4)
C6 0.073(5) 0.054(5) 0.032(4) -0.001(3) 0.000(3) -0.023(4)
C7 0.097(6) 0.054(5) 0.033(4) -0.006(3) 0.007(4) -0.014(5)
C8 0.141(9) 0.080(7) 0.072(6) -0.005(5) -0.029(6) -0.042(6)
C9 0.184(12) 0.085(7) 0.096(8) -0.025(6) -0.064(8) -0.034(8)
C10 0.170(13) 0.090(8) 0.068(7) -0.002(6) 0.026(9) -0.005(9)
C11 0.120(10) 0.108(9) 0.089(9) 0.027(6) 0.033(7) -0.004(8)
C12 0.101(7) 0.081(6) 0.079(7) 0.007(5) 0.029(5) -0.007(6)
C13 0.062(4) 0.047(5) 0.038(4) -0.009(3) 0.010(3) -0.025(4)
C14 0.081(5) 0.055(5) 0.041(4) -0.010(4) 0.005(4) -0.028(5)
C15 0.087(6) 0.064(6) 0.057(5) -0.027(4) 0.017(4) -0.031(5)
C16 0.074(5) 0.050(5) 0.059(5) -0.011(4) 0.003(4) -0.028(4)
C17 0.075(5) 0.059(5) 0.037(4) -0.008(4) -0.005(4) -0.030(5)
C18 0.051(4) 0.055(4) 0.041(4) -0.006(3) 0.009(3) -0.031(4)
C19 0.040(4) 0.065(5) 0.059(4) -0.010(4) 0.008(3) -0.028(4)
C20 0.047(4) 0.051(4) 0.052(4) -0.011(3) 0.001(3) -0.022(4)
C21 0.056(4) 0.050(4) 0.042(4) -0.001(3) 0.002(3) -0.032(4)
C22 0.050(4) 0.040(4) 0.040(4) -0.010(3) 0.001(3) -0.024(3)
C23 0.057(5) 0.056(5) 0.044(4) -0.013(3) 0.012(3) -0.036(4)
C24 0.048(4) 0.054(5) 0.054(4) -0.009(4) 0.007(3) -0.033(4)
C25 0.079(5) 0.068(5) 0.052(5) -0.006(4) 0.009(4) -0.045(4)
C26 0.096(6) 0.101(7) 0.071(6) 0.008(5) 0.013(5) -0.060(6)
C27 0.081(6) 0.078(7) 0.137(9) -0.009(7) 0.017(6) -0.054(5)
C28 0.080(6) 0.090(8) 0.127(9) -0.046(6) 0.009(6) -0.051(6)
C29 0.070(5) 0.094(7) 0.061(5) -0.021(5) 0.001(4) -0.046(5)
C30 0.052(5) 0.068(5) 0.048(4) -0.023(4) 0.007(3) -0.031(4)
C31 0.043(5) 0.073(5) 0.083(5) -0.010(4) 0.006(4) -0.031(4)
C32 0.041(5) 0.089(7) 0.106(6) -0.034(5) 0.012(4) -0.028(5)
C33 0.058(5) 0.072(6) 0.097(6) -0.003(5) -0.017(4) -0.028(5)
C34 0.056(5) 0.063(5) 0.069(5) -0.016(4) 0.006(4) -0.022(4)
C35 0.056(4) 0.050(5) 0.045(4) -0.010(3) 0.006(3) -0.023(4)
C36 0.050(4) 0.050(4) 0.033(4) -0.010(3) 0.005(3) -0.028(4)
C37 0.070(5) 0.081(6) 0.079(6) 0.020(5) -0.014(4) -0.029(5)
C38 0.158(11) 0.090(8) 0.228(14) 0.037(8) -0.030(10) -0.072(8)
O1 0.049(3) 0.055(3) 0.036(2) -0.002(2) 0.000(2) -0.025(2)
O2 0.060(3) 0.046(3) 0.035(2) -0.0036(19) 0.007(2) -0.018(2)
O3 0.102(5) 0.061(4) 0.119(5) -0.018(3) 0.011(4) -0.016(4)
O4 0.046(3) 0.075(4) 0.095(4) 0.018(3) -0.013(3) -0.021(3)
N1 0.038(3) 0.055(4) 0.048(3) -0.008(3) 0.001(2) -0.026(3)
N2 0.046(3) 0.061(4) 0.054(3) -0.006(3) 0.007(3) -0.034(3)
N3 0.049(4) 0.061(4) 0.045(3) -0.009(3) 0.001(3) -0.025(3)
N4 0.073(4) 0.044(4) 0.037(3) -0.006(3) 0.001(3) -0.023(3)
N5 0.082(4) 0.055(4) 0.029(3) -0.011(3) 0.007(3) -0.017(4)
N6 0.057(4) 0.043(4) 0.045(4) -0.004(3) 0.002(3) -0.021(3)

loop_
_atom_type_symbol
_atom_type_description
_atom_type_scat_dispersion_real
_atom_type_scat_dispersion_imag
_atom_type_scat_source
C C 0.0033 0.0016 'International Tables Vol C Tables 4.2.6.8 and 6.1.1.4'
H H 0.0000 0.0000 'International Tables Vol C Tables 4.2.6.8 and 6.1.1.4'
N N 0.0061 0.0033 'International Tables Vol C Tables 4.2.6.8 and 6.1.1.4'
O O 0.0106 0.0060 'International Tables Vol C Tables 4.2.6.8 and 6.1.1.4'
Cl Cl 0.1484 0.1585 'International Tables Vol C Tables 4.2.6.8 and 6.1.1.4'
Zn Zn 0.2839 1.4301 'International Tables Vol C Tables 4.2.6.8 and 6.1.1.4'

loop_
_geom_angle_atom_site_label_1
_geom_angle_atom_site_label_2
_geom_angle_atom_site_label_3
_geom_angle
O1 Zn1 O2 78.59(16)
O1 Zn1 N3 130.19(18)
O2 Zn1 N3 97.31(19)
O1 Zn1 N1 81.12(17)
O2 Zn1 N1 144.49(17)
N3 Zn1 N1 74.4(2)
O1 Zn1 Cl2 117.66(12)
O2 Zn1 Cl2 110.85(13)
N3 Zn1 Cl2 110.19(15)
N1 Zn1 Cl2 104.33(14)
O1 Zn2 O2 78.13(16)
O1 Zn2 N6 101.43(19)
O2 Zn2 N6 136.93(18)
O1 Zn2 N4 143.53(18)
O2 Zn2 N4 80.54(18)
N6 Zn2 N4 75.2(2)
O1 Zn2 Cl1 110.86(12)
O2 Zn2 Cl1 113.72(13)
N6 Zn2 Cl1 106.64(15)
N4 Zn2 Cl1 104.71(15)
C2 C1 C35 122.5(6)
C2 C1 H1 118.7
C35 C1 H1 118.7
C1 C2 C3 120.2(7)
C1 C2 H2 119.9
C3 C2 H2 119.9
C4 C3 C2 120.0(7)
C4 C3 O3 119.9(7)
C2 C3 O3 120.1(7)
C3 C4 C5 120.0(7)
C3 C4 H4 120.0
C5 C4 H4 120.0
C4 C5 C35 121.1(6)
C4 C5 C6 116.6(6)
C35 C5 C6 122.3(6)
N4 C6 C5 123.2(6)
N4 C6 H6 118.4
C5 C6 H6 118.4
C12 C7 C8 121.1(8)
C12 C7 N5 119.2(8)
C8 C7 N5 119.7(7)
C7 C8 C9 120.8(10)
C7 C8 H8 119.6
C9 C8 H8 119.6
C10 C9 C8 117.0(12)
C10 C9 H9 121.5
C8 C9 H9 121.5
C11 C10 C9 124.3(12)
C11 C10 H10 117.9
C9 C10 H10 117.9
C10 C11 C12 118.7(12)
C10 C11 H11 120.7
C12 C11 H11 120.7
C7 C12 C11 118.2(10)
C7 C12 H12 120.9
C11 C12 H12 120.9
N6 C13 N5 117.0(5)
N6 C13 C14 121.8(6)
N5 C13 C14 121.2(6)
C15 C14 C13 119.1(6)
C15 C14 H14 120.5
C13 C14 H14 120.5
C14 C15 C16 120.6(6)
C14 C15 H15 119.7
C16 C15 H15 119.7
C17 C16 C15 116.6(7)
C17 C16 H16 121.7
C15 C16 H16 121.7
N6 C17 C16 124.4(6)
N6 C17 H17 117.8
C16 C17 H17 117.8
C19 C18 C36 121.9(6)
C19 C18 H18 119.0
C36 C18 H18 119.0
C18 C19 C20 120.7(6)
C18 C19 H19 119.7
C20 C19 H19 119.7
C21 C20 O4 126.1(6)
C21 C20 C19 118.7(6)
O4 C20 C19 115.2(5)
C20 C21 C22 122.0(6)
C20 C21 H21 119.0
C22 C21 H21 119.0
C36 C22 C21 119.2(5)
C36 C22 C23 123.3(6)
C21 C22 C23 117.5(5)
N1 C23 C22 122.9(6)
N1 C23 H23 118.5
C22 C23 H23 118.5
C25 C24 C29 119.9(7)
C25 C24 N2 120.9(6)
C29 C24 N2 119.1(6)
C24 C25 C26 120.3(7)
C24 C25 H25 119.9
C26 C25 H25 119.9
C27 C26 C25 119.8(8)
C27 C26 H26 120.1
C25 C26 H26 120.1
C26 C27 C28 119.7(8)
C26 C27 H27 120.2
C28 C27 H27 120.2
C29 C28 C27 120.5(8)
C29 C28 H28 119.7
C27 C28 H28 119.7
C28 C29 C24 119.7(8)
C28 C29 H29 120.1
C24 C29 H29 120.1
N3 C30 N2 117.8(6)
N3 C30 C31 120.8(7)
N2 C30 C31 121.5(6)
C32 C31 C30 118.5(7)
C32 C31 H31 120.7
C30 C31 H31 120.7
C31 C32 C33 121.6(7)
C31 C32 H32 119.2
C33 C32 H32 119.2
C34 C33 C32 116.1(7)
C34 C33 H33 122.0
C32 C33 H33 122.0
N3 C34 C33 124.0(7)
N3 C34 H34 118.0
C33 C34 H34 118.0
O2 C35 C1 121.4(6)
O2 C35 C5 122.4(6)
C1 C35 C5 116.2(6)
O1 C36 C18 121.4(5)
O1 C36 C22 121.1(5)
C18 C36 C22 117.5(6)
O4 C37 H37A 109.5
O4 C37 H37B 109.5
H37A C37 H37B 109.5
O4 C37 H37C 109.5
H37A C37 H37C 109.5
H37B C37 H37C 109.5
O3 C38 H38A 109.5
O3 C38 H38B 109.5
H38A C38 H38B 109.5
O3 C38 H38C 109.5
H38A C38 H38C 109.5
H38B C38 H38C 109.5
C36 O1 Zn1 122.9(3)
C36 O1 Zn2 129.3(3)
Zn1 O1 Zn2 102.03(18)
C35 O2 Zn1 130.4(4)
C35 O2 Zn2 122.5(4)
Zn1 O2 Zn2 101.01(18)
C38 O3 C3 115.7(7)
C20 O4 C37 118.8(5)
C23 N1 N2 119.4(5)
C23 N1 Zn1 125.9(4)
N2 N1 Zn1 114.1(4)
C30 N2 N1 114.0(5)
C30 N2 C24 121.6(5)
N1 N2 C24 120.6(5)
C30 N3 C34 118.9(6)
C30 N3 Zn1 116.3(4)
C34 N3 Zn1 124.5(5)
C6 N4 N5 119.1(5)
C6 N4 Zn2 124.5(4)
N5 N4 Zn2 114.1(4)
C13 N5 N4 115.3(5)
C13 N5 C7 123.0(5)
N4 N5 C7 121.4(5)
C17 N6 C13 117.5(5)
C17 N6 Zn2 125.7(4)
C13 N6 Zn2 116.7(4)

loop_
_geom_bond_atom_site_label_1
_geom_bond_atom_site_label_2
_geom_bond_distance
Zn1 O1 2.039(4)
Zn1 O2 2.044(4)
Zn1 N3 2.119(5)
Zn1 N1 2.159(5)
Zn1 Cl2 2.237(2)
Zn2 O1 2.039(4)
Zn2 O2 2.064(4)
Zn2 N6 2.110(5)
Zn2 N4 2.149(5)
Zn2 Cl1 2.231(2)
C1 C2 1.375(9)
C1 C35 1.396(9)
C1 H1 0.9300
C2 C3 1.379(9)
C2 H2 0.9300
C3 C4 1.372(10)
C3 O3 1.407(9)
C4 C5 1.401(9)
C4 H4 0.9300
C5 C35 1.417(9)
C5 C6 1.468(9)
C6 N4 1.282(7)
C6 H6 0.9300
C7 C12 1.369(11)
C7 C8 1.377(11)
C7 N5 1.437(8)
C8 C9 1.391(11)
C8 H8 0.9300
C9 C10 1.380(15)
C9 H9 0.9300
C10 C11 1.326(15)
C10 H10 0.9300
C11 C12 1.439(13)
C11 H11 0.9300
C12 H12 0.9300
C13 N6 1.355(7)
C13 N5 1.379(8)
C13 C14 1.388(8)
C14 C15 1.355(9)
C14 H14 0.9300
C15 C16 1.396(9)
C15 H15 0.9300
C16 C17 1.377(9)
C16 H16 0.9300
C17 N6 1.337(8)
C17 H17 0.9300
C18 C19 1.378(8)
C18 C36 1.411(8)
C18 H18 0.9300
C19 C20 1.395(8)
C19 H19 0.9300
C20 C21 1.374(8)
C20 O4 1.381(7)
C21 C22 1.418(8)
C21 H21 0.9300
C22 C36 1.415(8)
C22 C23 1.459(8)
C23 N1 1.275(7)
C23 H23 0.9300
C24 C25 1.360(8)
C24 C29 1.374(9)
C24 N2 1.435(7)
C25 C26 1.381(10)
C25 H25 0.9300
C26 C27 1.362(11)
C26 H26 0.9300
C27 C28 1.373(11)
C27 H27 0.9300
C28 C29 1.366(10)
C28 H28 0.9300
C29 H29 0.9300
C30 N3 1.343(8)
C30 N2 1.388(8)
C30 C31 1.398(8)
C31 C32 1.366(9)
C31 H31 0.9300
C32 C33 1.392(10)
C32 H32 0.9300
C33 C34 1.367(9)
C33 H33 0.9300
C34 N3 1.349(8)
C34 H34 0.9300
C35 O2 1.330(7)
C36 O1 1.350(7)
C37 O4 1.394(7)
C37 H37A 0.9600
C37 H37B 0.9600
C37 H37C 0.9600
C38 O3 1.328(10)
C38 H38A 0.9600
C38 H38B 0.9600
C38 H38C 0.9600
N1 N2 1.398(6)
N4 N5 1.394(7)
